data_7228425
loop_
_publ_author_name
'Martinez-Casado, Francisco Javier Javier'
'Ramos Riesco, Miguel'
'Cheda, Jose A.'
'Redondo Y\'elamos, Mar\'ia Isabel'
'Garrido, Leoncio'
'Fernandez-Martinez, Alejandro'
'Garc\'ia-Barriocanal, Javier'
'da Silva, Ivan'
'Duran-Olivencia, Miguel A.'
'Poulain, Agnieszka'

_publ_section_title
;
 Lead(II) Soaps: Crystal Structures, Polymorphism, Solid and Liquid
 Mesophases
;
_journal_name_full 'Phys. Chem. Chem. Phys.'
_journal_paper_doi 10.1039/C7CP02351K
_journal_year 2017
_chemical_formula_moiety '(C34 H66 Pb1 O4)n'
_chemical_formula_sum 'C34 H66 O4 Pb'
_chemical_formula_weight 746.07
_chemical_name_common 'Lead(II) heptadecanoate'
_chemical_name_systematic 'Lead(II) heptadecanoate'
_space_group_IT_number 13
_symmetry_cell_setting monoclinic
_symmetry_space_group_name_Hall '-P 2yc'
_symmetry_space_group_name_H-M 'P 1 2/c 1'
_audit_update_record
;
2016-04-12 deposited with the CCDC.
2017-06-07 downloaded from the CCDC.
;
_cell_angle_alpha 90.00000
_cell_angle_beta 90.492(6)
_cell_angle_gamma 90.00000
_cell_formula_units_Z 4
_cell_length_a 95.649(2)
_cell_length_b 4.9544(2)
_cell_length_c 7.2989(4)
_cell_measurement_reflns_used 6270
_cell_measurement_temperature 298
_cell_measurement_theta_max 90.0
_cell_measurement_theta_min 1.0
_cell_volume 3458.7(2)
_computing_structure_refinement FULLPROF
_diffrn_ambient_temperature 298
_diffrn_detector_type X'Celerator
_diffrn_measurement_device_type 'PANalytical X Pert Pro Alpha-1'
_diffrn_measurement_method '2\q scan'
_diffrn_radiation_monochromator Ge(111)
_diffrn_radiation_type 'Cu K\a'
_diffrn_radiation_wavelength 1.54056
_diffrn_source 'rotating-anode X-ray tube'
_diffrn_source_target Cu
_exptl_absorpt_coefficient_mu 9.27
_exptl_absorpt_correction_type cylinder
_exptl_absorpt_process_details muR=1.00
_exptl_crystal_colour colorless
_exptl_crystal_density_diffrn 1.433
_pd_block_diffractogram_id PbC17_1
_pd_instr_location ' ?'
_pd_meas_2theta_range_inc 0.016711
_pd_meas_2theta_range_max 89.99443
_pd_meas_2theta_range_min 1.00836
_pd_meas_number_of_points 5326
_pd_meas_scan_method step
_pd_proc_2theta_range_inc 0.016711
_pd_proc_2theta_range_max 89.9303
_pd_proc_2theta_range_min 0.9442
_pd_proc_ls_background_function 'Interpolation of points'
_pd_proc_ls_pref_orient_corr ' ?'
_pd_proc_ls_profile_function Pseudo-Voigt
_pd_proc_ls_prof_R_factor 9.2521
_pd_proc_ls_prof_wR_expected 1.9405
_pd_proc_ls_prof_wR_factor 16.4361
_pd_proc_wavelength 1.540590
_pd_spec_mounting 'borosilicate capillary'
_pd_spec_mount_mode transmission
_pd_spec_shape cylinder
_refine_ls_goodness_of_fit_all 8.47
_refine_ls_number_parameters 13
_refine_ls_number_reflns 6270
_refine_ls_number_restraints 0
_refine_ls_R_I_factor 5.7876
_cod_data_source_file c7cp02351k2.cif
_cod_data_source_block PbC17
_cod_depositor_comments
;
The following automatic conversions were performed:

'_symmetry_cell_setting' value 'Monoclinic' changed to 'monoclinic'
according to
/home/data/users/saulius/crontab/automatic-downloads/rss-feeds/RSC/lib/dictionaries/cif_core.dic
dictionary named 'cif_core.dic' version 2.4.2 from 2011-04-26.

Automatic conversion script
Id: cif_fix_values 4973 2017-02-22 13:04:09Z antanas 
;
_cod_original_cell_volume 3458.7(3)
_cod_original_sg_symbol_H-M 'P 2/c'
_cod_database_code 7228425
_pd_proc_ls_prof_cr_factor 11.1017
_pd_proc_ls_prof_cwr_factor 18.0580
_pd_proc_ls_prof_cwr_expected 2.1320
_pd_proc_ls_prof_chi2 71.7416
_pd_proc_ls_prof_echi2 71.8323

loop_
_symmetry_equiv_pos_as_xyz
x,y,z
-x,y,-z+1/2
-x,-y,-z
x,-y,z+1/2

loop_
_atom_site_label
_atom_site_fract_x
_atom_site_fract_y
_atom_site_fract_z
_atom_site_U_iso_or_equiv
_atom_site_occupancy
_atom_site_adp_type
_atom_site_type_symbol
Pb1 0.25056(13) 0.265(3) 0.9498(12) 0.00260 1.00000 Uiso Pb
A1 0.23904 0.11900 0.63270 0.00633 1.00000 Uiso O
A2 0.22832 0.45731 0.68992 0.00633 1.00000 Uiso O
A3 0.22817 0.26639 0.64009 0.00633 1.00000 Uiso C
A4 0.21434 0.14218 0.59709 0.00633 1.00000 Uiso C
A5 0.21428 -0.03328 0.65644 0.00633 1.00000 Uiso H
A6 0.21321 0.11151 0.46661 0.00633 1.00000 Uiso H
A7 0.20118 0.30413 0.66514 0.00633 1.00000 Uiso C
A8 0.20188 0.33233 0.79677 0.00633 1.00000 Uiso H
A9 0.20088 0.48032 0.60638 0.00633 1.00000 Uiso H
A10 0.18820 0.15059 0.61989 0.00633 1.00000 Uiso C
A11 0.18831 0.10256 0.49070 0.00633 1.00000 Uiso H
A12 0.18807 -0.01536 0.69031 0.00633 1.00000 Uiso H
A13 0.17555 0.31213 0.66101 0.00633 1.00000 Uiso C
A14 0.17609 0.48168 0.59384 0.00633 1.00000 Uiso H
A15 0.17550 0.35359 0.78990 0.00633 1.00000 Uiso H
A16 0.16177 0.16958 0.60842 0.00633 1.00000 Uiso C
A17 0.16171 0.13940 0.47662 0.00633 1.00000 Uiso H
A18 0.16172 -0.00626 0.66671 0.00633 1.00000 Uiso H
A19 0.14884 0.31254 0.65812 0.00633 1.00000 Uiso C
A20 0.14902 0.49034 0.60108 0.00633 1.00000 Uiso H
A21 0.14879 0.33750 0.78890 0.00633 1.00000 Uiso H
A22 0.13530 0.16364 0.59659 0.00633 1.00000 Uiso C
A23 0.13567 0.12776 0.46591 0.00633 1.00000 Uiso H
A24 0.13478 -0.00865 0.65930 0.00633 1.00000 Uiso H
A25 0.12240 0.32379 0.63653 0.00633 1.00000 Uiso C
A26 0.12258 0.49193 0.56888 0.00633 1.00000 Uiso H
A27 0.12211 0.36634 0.76650 0.00633 1.00000 Uiso H
A28 0.10929 0.16570 0.57519 0.00633 1.00000 Uiso C
A29 0.10983 0.12997 0.44592 0.00633 1.00000 Uiso H
A30 0.10885 -0.00137 0.64086 0.00633 1.00000 Uiso H
A31 0.09583 0.33848 0.61281 0.00633 1.00000 Uiso C
A32 0.09540 0.38909 0.75800 0.00633 1.00000 Uiso H
A33 0.09601 0.52004 0.52842 0.00633 1.00000 Uiso H
A34 0.08276 0.17892 0.55147 0.00633 1.00000 Uiso C
A35 0.08361 0.12784 0.40673 0.00633 1.00000 Uiso H
A36 0.08177 -0.00215 0.63529 0.00633 1.00000 Uiso H
A37 0.06956 0.34861 0.58805 0.00633 1.00000 Uiso C
A38 0.06913 0.39984 0.73314 0.00633 1.00000 Uiso H
A39 0.06975 0.52981 0.50330 0.00633 1.00000 Uiso H
A40 0.05648 0.18844 0.52766 0.00633 1.00000 Uiso C
A41 0.05732 0.13614 0.38310 0.00633 1.00000 Uiso H
A42 0.05551 0.00807 0.61221 0.00633 1.00000 Uiso H
A43 0.04329 0.35834 0.56392 0.00633 1.00000 Uiso C
A44 0.04293 0.40405 0.69021 0.00633 1.00000 Uiso H
A45 0.04343 0.51564 0.48943 0.00633 1.00000 Uiso H
A46 0.03021 0.19755 0.50449 0.00633 1.00000 Uiso C
A47 0.03102 0.14405 0.36011 0.00633 1.00000 Uiso H
A48 0.02925 0.01790 0.58976 0.00633 1.00000 Uiso H
A49 0.01701 0.36766 0.54042 0.00633 1.00000 Uiso C
A50 0.01667 0.41443 0.66655 0.00633 1.00000 Uiso H
A51 0.01714 0.52433 0.46531 0.00633 1.00000 Uiso H
A52 0.00895 0.26844 0.50399 0.00633 1.00000 Uiso H
B1 0.26022 -0.31700 0.79060 0.00633 1.00000 Uiso O
B2 0.27017 0.04447 0.91367 0.00633 1.00000 Uiso O
B3 0.27079 -0.18183 0.83859 0.00633 1.00000 Uiso C
B4 0.28467 -0.31200 0.80149 0.00633 1.00000 Uiso C
B5 0.28631 -0.30739 0.66782 0.00633 1.00000 Uiso H
B6 0.28410 -0.50375 0.83859 0.00633 1.00000 Uiso H
B7 0.29725 -0.18384 0.89807 0.00633 1.00000 Uiso C
B8 0.29636 -0.20807 1.03213 0.00633 1.00000 Uiso H
B9 0.29736 0.01211 0.87226 0.00633 1.00000 Uiso H
B10 0.31113 -0.31001 0.83506 0.00633 1.00000 Uiso C
B11 0.31096 -0.50647 0.86078 0.00633 1.00000 Uiso H
B12 0.31196 -0.28699 0.70090 0.00633 1.00000 Uiso H
B13 0.32400 -0.18785 0.92800 0.00633 1.00000 Uiso C
B14 0.32345 -0.21768 1.06186 0.00633 1.00000 Uiso H
B15 0.32411 0.00951 0.90620 0.00633 1.00000 Uiso H
B16 0.33758 -0.31001 0.85674 0.00633 1.00000 Uiso C
B17 0.33742 -0.50737 0.87952 0.00633 1.00000 Uiso H
B18 0.33802 -0.28248 0.72268 0.00633 1.00000 Uiso H
B19 0.35068 -0.19286 0.94409 0.00633 1.00000 Uiso C
B20 0.35036 -0.22169 1.07825 0.00633 1.00000 Uiso H
B21 0.35085 0.00480 0.92220 0.00633 1.00000 Uiso H
B22 0.36415 -0.31602 0.87048 0.00633 1.00000 Uiso C
B23 0.36447 -0.28559 0.73632 0.00633 1.00000 Uiso H
B24 0.36393 -0.51348 0.89109 0.00633 1.00000 Uiso H
B25 0.37662 -0.18463 0.96765 0.00633 1.00000 Uiso C
B26 0.37627 0.03304 0.94623 0.00633 1.00000 Uiso H
B27 0.37636 -0.23394 1.11318 0.00633 1.00000 Uiso H
B28 0.39040 -0.30245 0.89432 0.00633 1.00000 Uiso C
B29 0.39045 -0.52058 0.91392 0.00633 1.00000 Uiso H
B30 0.39146 -0.25051 0.74993 0.00633 1.00000 Uiso H
B31 0.40280 -0.16944 0.99616 0.00633 1.00000 Uiso C
B32 0.40232 0.04871 0.97764 0.00633 1.00000 Uiso H
B33 0.40246 -0.22313 1.14093 0.00633 1.00000 Uiso H
B34 0.41664 -0.28578 0.92340 0.00633 1.00000 Uiso C
B35 0.41669 -0.50424 0.94123 0.00633 1.00000 Uiso H
B36 0.41779 -0.23128 0.77958 0.00633 1.00000 Uiso H
B37 0.42904 -0.15314 1.02548 0.00633 1.00000 Uiso C
B38 0.42856 0.06509 1.00739 0.00633 1.00000 Uiso H
B39 0.42869 -0.20745 1.17014 0.00633 1.00000 Uiso H
B40 0.44288 -0.26837 0.95200 0.00633 1.00000 Uiso C
B41 0.44295 -0.48697 0.96901 0.00633 1.00000 Uiso H
B42 0.44400 -0.21265 0.80836 0.00633 1.00000 Uiso H
B43 0.45528 -0.13611 1.05433 0.00633 1.00000 Uiso C
B44 0.45477 0.08224 1.03706 0.00633 1.00000 Uiso H
B45 0.45495 -0.19162 1.19879 0.00633 1.00000 Uiso H
B46 0.46912 -0.25097 0.98060 0.00633 1.00000 Uiso C
B47 0.46919 -0.46964 0.99718 0.00633 1.00000 Uiso H
B48 0.47024 -0.19463 0.83707 0.00633 1.00000 Uiso H
B49 0.48151 -0.11908 1.08317 0.00633 1.00000 Uiso C
B50 0.48101 0.09934 1.06634 0.00633 1.00000 Uiso H
B51 0.48119 -0.17520 1.22753 0.00633 1.00000 Uiso H
B52 0.49130 -0.20003 1.03087 0.00633 1.00000 Uiso H

loop_
_atom_type_symbol
_atom_type_scat_Cromer_Mann_a1
_atom_type_scat_Cromer_Mann_b1
_atom_type_scat_Cromer_Mann_a2
_atom_type_scat_Cromer_Mann_b2
_atom_type_scat_Cromer_Mann_a3
_atom_type_scat_Cromer_Mann_b3
_atom_type_scat_Cromer_Mann_a4
_atom_type_scat_Cromer_Mann_b4
_atom_type_scat_Cromer_Mann_c
_atom_type_scat_dispersion_real
_atom_type_scat_dispersion_imag
_atom_type_scat_source
pb 31.06170 0.69020 13.06370 2.35760 18.44200 8.61800 5.96960 47.25790 13.41180 -4.81900 8.49700 International_Tables_for_Crystallography_Vol.C(1991)_Tables_6.1.1.4_and_6.1.1.5
o 3.04850 13.27710 2.28680 5.70110 1.54630 0.32390 0.86700 32.90890 0.25080 0.04700 0.03200 International_Tables_for_Crystallography_Vol.C(1991)_Tables_6.1.1.4_and_6.1.1.5
c 2.31000 20.84390 1.02000 10.20750 1.58860 0.56870 0.86500 51.65120 0.21560 0.01700 0.00900 International_Tables_for_Crystallography_Vol.C(1991)_Tables_6.1.1.4_and_6.1.1.5
h 0.49300 10.51090 0.32291 26.12570 0.14019 3.14236 0.04081 57.79970 0.00304 0.00000 0.00000 International_Tables_for_Crystallography_Vol.C(1991)_Tables_6.1.1.4_and_6.1.1.5

loop_
_geom_angle_atom_site_label_1
_geom_angle_atom_site_label_2
_geom_angle_atom_site_label_3
_geom_angle
_geom_angle_site_symmetry_1
_geom_angle_site_symmetry_3
A1 Pb1 A1 94.5(4) 1_555 4_555
A1 Pb1 B1 88.4(4) 1_555 1_565
A1 Pb1 B1 168.8(3) 1_555 4_555
A1 Pb1 B2 96.0(5) 1_555 1_555
A1 Pb1 B1 173.7(4) 4_555 1_565
A1 Pb1 B1 74.6(4) 4_555 4_555
A1 Pb1 B2 93.6(5) 4_555 1_555
B1 Pb1 B1 102.6(4) 1_565 4_555
B1 Pb1 B2 91.6(5) 1_565 1_555
B1 Pb1 B2 82.2(5) 4_555 1_555
Pb1 A1 Pb1 118.9(8) 1_555 4_554
Pb1 A1 A2 78.3(5) 1_555 1_555
Pb1 A1 A3 97.8(7) 1_555 1_555
Pb1 A1 A4 118.8(6) 1_555 1_555
Pb1 A1 A2 160.7(8) 4_554 1_555
Pb1 A1 A3 142.8(10) 4_554 1_555
Pb1 A1 A4 113.8(7) 4_554 1_555
A2 A1 A4 58.288(4) 1_555 1_555
A1 A2 A4 69.381(4) 1_555 1_555
A1 A2 A7 104.045(5) 1_555 1_555
A3 A2 A7 72.781(6) 1_555 1_555
A1 A3 A2 122.816(9) 1_555 1_555
A1 A3 A4 118.586(6) 1_555 1_555
A1 A3 A7 149.080(8) 1_555 1_555
A2 A3 A4 118.092(8) 1_555 1_555
A2 A3 A7 85.327(6) 1_555 1_555
A1 A4 A2 52.331(4) 1_555 1_555
A1 A4 A7 141.767(7) 1_555 1_555
A1 A4 A10 169.754(8) 1_555 1_555
A2 A4 A7 91.552(5) 1_555 1_555
A2 A4 A10 125.583(6) 1_555 1_555
A3 A4 A7 115.673(6) 1_555 1_555
A3 A4 A10 149.667(8) 1_555 1_555
A2 A7 A4 52.875(4) 1_555 1_555
A2 A7 A10 162.460(8) 1_555 1_555
A2 A7 A13 162.503(7) 1_555 1_555
A3 A7 A10 140.749(7) 1_555 1_555
A3 A7 A13 174.273(8) 1_555 1_555
A4 A7 A10 109.644(6) 1_555 1_555
A4 A7 A13 143.638(8) 1_555 1_555
A4 A10 A13 146.909(8) 1_555 1_555
A4 A10 A16 174.178(8) 1_555 1_555
A7 A10 A13 111.042(6) 1_555 1_555
A7 A10 A16 144.914(8) 1_555 1_555
A7 A13 A16 148.066(8) 1_555 1_555
A7 A13 A19 179.088(8) 1_555 1_555
A10 A13 A16 113.559(6) 1_555 1_555
A10 A13 A19 144.693(8) 1_555 1_555
A10 A16 A19 148.240(8) 1_555 1_555
A10 A16 A22 177.203(8) 1_555 1_555
A13 A16 A19 115.871(6) 1_555 1_555
A13 A16 A22 150.048(8) 1_555 1_555
A13 A19 A22 146.428(8) 1_555 1_555
A13 A19 A25 176.676(8) 1_555 1_555
A16 A19 A22 113.581(6) 1_555 1_555
A16 A19 A25 146.616(8) 1_555 1_555
A16 A22 A25 144.309(7) 1_555 1_555
A16 A22 A28 178.129(8) 1_555 1_555
A19 A22 A25 112.230(6) 1_555 1_555
A19 A22 A28 147.752(8) 1_555 1_555
A19 A25 A28 144.688(8) 1_555 1_555
A19 A25 A31 179.499(8) 1_555 1_555
A22 A25 A28 110.104(6) 1_555 1_555
A22 A25 A31 145.605(7) 1_555 1_555
A22 A28 A31 144.101(7) 1_555 1_555
A22 A28 A34 178.722(8) 1_555 1_555
A25 A28 A31 109.749(6) 1_555 1_555
A25 A28 A34 144.630(8) 1_555 1_555
A25 A31 A34 144.191(8) 1_555 1_555
A25 A31 A37 179.457(8) 1_555 1_555
A28 A31 A34 109.461(6) 1_555 1_555
A28 A31 A37 144.729(7) 1_555 1_555
A28 A34 A37 145.117(7) 1_555 1_555
A28 A34 A40 179.595(8) 1_555 1_555
A31 A34 A37 109.458(6) 1_555 1_555
A31 A34 A40 144.731(8) 1_555 1_555
A31 A37 A40 144.741(8) 1_555 1_555
A31 A37 A43 179.885(8) 1_555 1_555
A34 A37 A40 109.468(6) 1_555 1_555
A34 A37 A43 144.727(7) 1_555 1_555
A34 A40 A43 144.709(7) 1_555 1_555
A34 A40 A46 179.885(8) 1_555 1_555
A37 A40 A43 109.451(6) 1_555 1_555
A37 A40 A46 144.742(8) 1_555 1_555
A37 A43 A46 144.729(8) 1_555 1_555
A37 A43 A49 179.888(8) 1_555 1_555
A40 A43 A46 109.439(6) 1_555 1_555
A40 A43 A49 144.708(7) 1_555 1_555
A40 A46 A49 144.731(7) 1_555 1_555
A43 A46 A49 109.462(6) 1_555 1_555
Pb1 B1 Pb1 112.0(7) 1_545 4_554
Pb1 B1 B2 128.9(7) 1_545 1_555
Pb1 B1 B3 126.9(10) 1_545 1_555
Pb1 B1 B4 111.3(7) 1_545 1_555
Pb1 B1 B2 116.6(5) 4_554 1_555
Pb1 B1 B3 118.9(8) 4_554 1_555
Pb1 B1 B4 112.0(6) 4_554 1_555
B2 B1 B4 63.365(4) 1_555 1_555
Pb1 B2 B1 94.8(7) 1_555 1_555
Pb1 B2 B3 122.8(10) 1_555 1_555
Pb1 B2 B4 155.2(8) 1_555 1_555
Pb1 B2 B7 172.1(8) 1_555 1_555
B1 B2 B4 60.857(4) 1_555 1_555
B1 B2 B7 92.909(6) 1_555 1_555
B3 B2 B7 64.961(5) 1_555 1_555
B1 B3 B2 123.909(9) 1_555 1_555
B1 B3 B4 115.461(6) 1_555 1_555
B1 B3 B7 146.465(10) 1_555 1_555
B2 B3 B4 120.627(8) 1_555 1_555
B2 B3 B7 88.838(5) 1_555 1_555
B1 B4 B2 55.778(4) 1_555 1_555
B1 B4 B7 143.450(9) 1_555 1_555
B1 B4 B10 176.392(8) 1_555 1_555
B2 B4 B7 89.535(5) 1_555 1_555
B2 B4 B10 122.932(6) 1_555 1_555
B3 B4 B7 115.602(7) 1_555 1_555
B3 B4 B10 149.529(8) 1_555 1_555
B2 B7 B4 57.793(5) 1_555 1_555
B2 B7 B10 164.867(8) 1_555 1_555
B2 B7 B13 155.791(7) 1_555 1_555
B3 B7 B10 143.375(7) 1_555 1_555
B3 B7 B13 175.131(8) 1_555 1_555
B4 B7 B10 111.768(6) 1_555 1_555
B4 B7 B13 144.781(10) 1_555 1_555
B4 B10 B13 147.537(10) 1_555 1_555
B4 B10 B16 178.034(8) 1_555 1_555
B7 B10 B13 113.594(6) 1_555 1_555
B7 B10 B16 147.528(8) 1_555 1_555
B7 B13 B16 145.469(8) 1_555 1_555
B7 B13 B19 177.749(8) 1_555 1_555
B10 B13 B16 112.115(6) 1_555 1_555
B10 B13 B19 144.962(9) 1_555 1_555
B10 B16 B19 147.920(9) 1_555 1_555
B10 B16 B22 178.518(8) 1_555 1_555
B13 B16 B19 114.014(6) 1_555 1_555
B13 B16 B22 147.495(8) 1_555 1_555
B13 B19 B22 146.443(8) 1_555 1_555
B13 B19 B25 177.997(8) 1_555 1_555
B16 B19 B22 113.306(6) 1_555 1_555
B16 B19 B25 148.863(9) 1_555 1_555
B16 B22 B25 142.115(9) 1_555 1_555
B16 B22 B28 177.214(8) 1_555 1_555
B19 B22 B25 108.904(6) 1_555 1_555
B19 B22 B28 144.021(8) 1_555 1_555
B19 B25 B28 145.646(8) 1_555 1_555
B19 B25 B31 178.896(8) 1_555 1_555
B22 B25 B28 110.111(6) 1_555 1_555
B22 B25 B31 145.566(10) 1_555 1_555
B22 B28 B31 143.859(10) 1_555 1_555
B22 B28 B34 179.062(8) 1_555 1_555
B25 B28 B31 109.096(6) 1_555 1_555
B25 B28 B34 144.367(8) 1_555 1_555
B25 B31 B34 144.905(8) 1_555 1_555
B25 B31 B37 179.832(8) 1_555 1_555
B28 B31 B34 109.461(6) 1_555 1_555
B28 B31 B37 144.728(10) 1_555 1_555
B28 B34 B37 144.731(10) 1_555 1_555
B28 B34 B40 179.888(8) 1_555 1_555
B31 B34 B37 109.463(6) 1_555 1_555
B31 B34 B40 144.731(8) 1_555 1_555
B31 B37 B40 144.728(8) 1_555 1_555
B31 B37 B43 179.885(8) 1_555 1_555
B34 B37 B40 109.459(6) 1_555 1_555
B34 B37 B43 144.731(10) 1_555 1_555
B34 B40 B43 144.732(10) 1_555 1_555
B34 B40 B46 180.000(8) 1_555 1_555
B37 B40 B43 109.460(6) 1_555 1_555
B37 B40 B46 144.729(8) 1_555 1_555
B37 B43 B46 144.724(8) 1_555 1_555
B37 B43 B49 179.997(8) 1_555 1_555
B40 B43 B46 109.457(6) 1_555 1_555
B40 B43 B49 144.733(10) 1_555 1_555
B40 B46 B49 144.709(10) 1_555 1_555
B43 B46 B49 109.435(6) 1_555 1_555

loop_
_geom_bond_atom_site_label_1
_geom_bond_atom_site_label_2
_geom_bond_distance
_geom_bond_site_symmetry_2
Pb1 A1 2.651(12) 1_555
Pb1 A1 2.569(14) 4_555
Pb1 B1 2.558(14) 1_565
Pb1 B1 2.662(11) 4_555
Pb1 B2 2.202(15) 1_555
A1 Pb1 2.651(12) 1_555
A1 Pb1 2.569(14) 4_554
A1 A2 2.01060(9) 1_555
A1 A3 1.27204(4) 1_555
A1 A4 2.37734(8) 1_555
A2 A1 2.01060(9) 1_555
A2 A3 1.01347(5) 1_555
A2 A4 2.16082(9) 1_555
A2 A7 2.70913(8) 1_555
A3 A1 1.27204(4) 1_555
A3 A2 1.01347(5) 1_555
A3 A4 1.48995(5) 1_555
A3 A7 2.59634(8) 1_555
A4 A1 2.37734(8) 1_555
A4 A2 2.16082(9) 1_555
A4 A3 1.48995(5) 1_555
A4 A7 1.57660(6) 1_555
A4 A10 2.50757(8) 1_555
A7 A2 2.70913(8) 1_555
A7 A3 2.59634(8) 1_555
A7 A4 1.57660(6) 1_555
A7 A10 1.49067(5) 1_555
A7 A13 2.45173(8) 1_555
A10 A4 2.50757(8) 1_555
A10 A7 1.49067(5) 1_555
A10 A13 1.48353(5) 1_555
A10 A16 2.53042(8) 1_555
A13 A7 2.45173(8) 1_555
A13 A10 1.48353(5) 1_555
A13 A16 1.54100(6) 1_555
A13 A19 2.55469(8) 1_555
A16 A10 2.53042(8) 1_555
A16 A13 1.54100(6) 1_555
A16 A19 1.47326(5) 1_555
A16 A22 2.53273(8) 1_555
A19 A13 2.55469(8) 1_555
A19 A16 1.47326(5) 1_555
A19 A22 1.55344(6) 1_555
A19 A25 2.53313(8) 1_555
A22 A16 2.53273(8) 1_555
A22 A19 1.55344(6) 1_555
A22 A25 1.49772(5) 1_555
A22 A28 2.49141(8) 1_555
A25 A19 2.53313(8) 1_555
A25 A22 1.49772(5) 1_555
A25 A28 1.54165(6) 1_555
A25 A31 2.54684(8) 1_555
A28 A22 2.49141(8) 1_555
A28 A25 1.54165(6) 1_555
A28 A31 1.57217(5) 1_555
A28 A34 2.54283(8) 1_555
A31 A25 2.54684(8) 1_555
A31 A28 1.57217(5) 1_555
A31 A34 1.54227(6) 1_555
A31 A37 2.51814(8) 1_555
A34 A28 2.54283(8) 1_555
A34 A31 1.54227(6) 1_555
A34 A37 1.54206(5) 1_555
A34 A40 2.51861(8) 1_555
A37 A31 2.51814(8) 1_555
A37 A34 1.54206(5) 1_555
A37 A40 1.54265(6) 1_555
A37 A43 2.51782(8) 1_555
A40 A34 2.51861(8) 1_555
A40 A37 1.54265(6) 1_555
A40 A43 1.54142(5) 1_555
A40 A46 2.51734(8) 1_555
A43 A37 2.51782(8) 1_555
A43 A40 1.54142(5) 1_555
A43 A46 1.54229(6) 1_555
A43 A49 2.51845(8) 1_555
A46 A40 2.51734(8) 1_555
A46 A43 1.54229(6) 1_555
A46 A49 1.54235(5) 1_555
A49 A43 2.51845(8) 1_555
A49 A46 1.54235(5) 1_555
B1 Pb1 2.558(14) 1_545
B1 Pb1 2.662(11) 4_554
B1 B2 2.21476(10) 1_555
B1 B3 1.25986(5) 1_555
B1 B4 2.33942(7) 1_555
B2 Pb1 2.202(15) 1_555
B2 B1 2.21476(10) 1_555
B2 B3 1.24957(6) 1_555
B2 B4 2.39427(10) 1_555
B2 B7 2.82958(8) 1_555
B3 B1 1.25986(5) 1_555
B3 B2 1.24957(6) 1_555
B3 B4 1.50265(5) 1_555
B3 B7 2.56418(9) 1_555
B4 B1 2.33942(7) 1_555
B4 B2 2.39427(10) 1_555
B4 B3 1.50265(5) 1_555
B4 B7 1.52754(8) 1_555
B4 B10 2.54063(8) 1_555
B7 B2 2.82958(8) 1_555
B7 B3 2.56418(9) 1_555
B7 B4 1.52754(8) 1_555
B7 B10 1.54120(6) 1_555
B7 B13 2.56613(8) 1_555
B10 B4 2.54063(8) 1_555
B10 B7 1.54120(6) 1_555
B10 B13 1.52562(8) 1_555
B10 B16 2.53350(8) 1_555
B13 B7 2.56613(8) 1_555
B13 B10 1.52562(8) 1_555
B13 B16 1.52827(7) 1_555
B13 B19 2.55373(8) 1_555
B16 B10 2.53350(8) 1_555
B16 B13 1.52827(7) 1_555
B16 B19 1.51646(8) 1_555
B16 B22 2.54269(8) 1_555
B19 B13 2.55373(8) 1_555
B19 B16 1.51646(8) 1_555
B19 B22 1.52736(7) 1_555
B19 B25 2.48595(8) 1_555
B22 B16 2.54269(8) 1_555
B22 B19 1.52736(7) 1_555
B22 B25 1.52803(8) 1_555
B22 B28 2.51622(8) 1_555
B25 B19 2.48595(8) 1_555
B25 B22 1.52803(8) 1_555
B25 B28 1.54161(7) 1_555
B25 B31 2.51207(8) 1_555
B28 B22 2.51622(8) 1_555
B28 B25 1.54161(7) 1_555
B28 B31 1.54219(8) 1_555
B28 B34 2.51833(8) 1_555
B31 B25 2.51207(8) 1_555
B31 B28 1.54219(8) 1_555
B31 B34 1.54231(7) 1_555
B31 B37 2.51840(8) 1_555
B34 B28 2.51833(8) 1_555
B34 B31 1.54231(7) 1_555
B34 B37 1.54224(8) 1_555
B34 B40 2.51819(8) 1_555
B37 B31 2.51840(8) 1_555
B37 B34 1.54224(8) 1_555
B37 B40 1.54213(7) 1_555
B37 B43 2.51826(8) 1_555
B40 B34 2.51819(8) 1_555
B40 B37 1.54213(7) 1_555
B40 B43 1.54231(8) 1_555
B40 B46 2.51818(8) 1_555
B43 B37 2.51826(8) 1_555
B43 B40 1.54231(8) 1_555
B43 B46 1.54210(7) 1_555
B43 B49 2.51730(8) 1_555
B46 B40 2.51818(8) 1_555
B46 B43 1.54210(7) 1_555
B46 B49 1.54164(8) 1_555
B49 B43 2.51730(8) 1_555
B49 B46 1.54164(8) 1_555
